data_4315132
loop_
_publ_author_name
'Margaret-Jane Crawford'
'Arkady Ellern'
'Konstantin Karaghiosoff'
'Franz Martin'
'Peter Mayer'

_publ_contact_author_address
;
Department Chemie
Ludwig-Maximilians Universit\"at
Butenandtstra\&se 5-13 (Haus D)
D-81377 M\"unchen
Bundesrepublik Deutschland
;
_publ_contact_author_email mjc@cup.uni-muenchen.de
_publ_contact_author_fax +49-89-2180-77492
_publ_contact_author_name 'M.-J. Crawford'
_publ_section_title
;
 First Actinide Complexes of the Nitrogen-Containing Ligands Dinitramide
 (N(NO2)2-), 4,5-Dicyano-1,2,3-triazolate (C4N5-), and Dicyanamide
 (N(CN)2-)
;
_journal_name_full 'Inorganic Chemistry'
_journal_page_first 2674
_journal_page_last 2683
_journal_paper_doi 10.1021/ic901820b
_journal_volume 49
_journal_year 2010
_chemical_formula_sum 'C24 H72 N18 O14 P4 U'
_chemical_formula_weight 1198.91
_chemical_name_systematic
; 
 ? 
;
_space_group_IT_number 61
_symmetry_cell_setting orthorhombic
_symmetry_space_group_name_Hall '-P 2ac 2ab'
_symmetry_space_group_name_H-M 'P b c a'
_atom_sites_solution_hydrogens geom
_atom_sites_solution_primary direct
_atom_sites_solution_secondary difmap
_audit_creation_method SHELXL-97
_cell_angle_alpha 90.00
_cell_angle_beta 90.00
_cell_angle_gamma 90.00
_cell_formula_units_Z 8
_cell_length_a 14.5640(6)
_cell_length_b 15.3697(6)
_cell_length_c 45.7789(18)
_cell_measurement_reflns_used 145
_cell_measurement_temperature 153(2)
_cell_measurement_theta_max 29.8685
_cell_measurement_theta_min 3.7552
_cell_volume 10247.3(7)
_computing_cell_refinement 'Bruker SMART'
_computing_data_collection 'Bruker SMART'
_computing_data_reduction 'Bruker SAINT'
_computing_molecular_graphics 'Bruker SHELXTL'
_computing_publication_material 'Bruker SHELXTL'
_computing_structure_refinement 'SHELXL-97 (Sheldrick, 2008)'
_computing_structure_solution 'SHELXS-97 (Sheldrick, 2008)'
_diffrn_ambient_temperature 153(2)
_diffrn_measured_fraction_theta_full 0.990
_diffrn_measured_fraction_theta_max 0.990
_diffrn_measurement_device_type 'CCD detector'
_diffrn_measurement_method 'omega scans'
_diffrn_radiation_monochromator graphite
_diffrn_radiation_source 'fine-focus sealed tube'
_diffrn_radiation_type MoK\a
_diffrn_radiation_wavelength 0.71073
_diffrn_reflns_av_R_equivalents 0.1254
_diffrn_reflns_av_sigmaI/netI 0.0475
_diffrn_reflns_limit_h_max 13
_diffrn_reflns_limit_h_min -13
_diffrn_reflns_limit_k_max 14
_diffrn_reflns_limit_k_min -14
_diffrn_reflns_limit_l_max 41
_diffrn_reflns_limit_l_min -41
_diffrn_reflns_number 43279
_diffrn_reflns_theta_full 19.00
_diffrn_reflns_theta_max 19.00
_diffrn_reflns_theta_min 3.76
_exptl_absorpt_coefficient_mu 3.362
_exptl_absorpt_correction_T_max 0.71
_exptl_absorpt_correction_T_min 0.56
_exptl_absorpt_correction_type multi-scan
_exptl_absorpt_process_details 'BRUKER SADABS'
_exptl_crystal_colour yellow
_exptl_crystal_density_diffrn 1.554
_exptl_crystal_density_meas ?
_exptl_crystal_density_method 'not measured'
_exptl_crystal_description prism
_exptl_crystal_F_000 4848
_exptl_crystal_size_max 0.28
_exptl_crystal_size_mid 0.26
_exptl_crystal_size_min 0.18
_refine_diff_density_max 0.590
_refine_diff_density_min -0.609
_refine_diff_density_rms 0.093
_refine_ls_extinction_method none
_refine_ls_goodness_of_fit_ref 1.382
_refine_ls_hydrogen_treatment constr
_refine_ls_matrix_type full
_refine_ls_number_parameters 574
_refine_ls_number_reflns 4080
_refine_ls_number_restraints 0
_refine_ls_restrained_S_all 1.382
_refine_ls_R_factor_all 0.0914
_refine_ls_R_factor_gt 0.0898
_refine_ls_shift/su_max 0.023
_refine_ls_shift/su_mean 0.003
_refine_ls_structure_factor_coef Fsqd
_refine_ls_weighting_details 'calc w=1/[\s^2^(Fo^2^)+(0.0000P)^2^+183.1693P] where P=(Fo^2^+2Fc^2^)/3'
_refine_ls_weighting_scheme calc
_refine_ls_wR_factor_gt 0.1432
_refine_ls_wR_factor_ref 0.1438
_reflns_number_gt 4035
_reflns_number_total 4080
_reflns_threshold_expression >2sigma(I)
_cod_data_source_file ic901820b_si_001.cif
_cod_data_source_block ax095
_cod_depositor_comments
;
The following automatic conversions were performed:

'_symmetry_cell_setting' value 'Orthorhombic' changed to
'orthorhombic' according to the built-in table from CIF Core
dictionary named 'cif_core.dic' version 2.4.1 from 2010-06-29.

Automatic conversion script
Id: cif_fix_values 1646 2011-03-28 12:23:43Z adriana 

The following automatic conversions were performed:

'_exptl_crystal_density_meas' value 'none' was changed to '?' - the
value is perceived as not measured.

Automatic conversion script
Id: cif_fix_values 3008 2015-01-20 13:52:24Z robertas 
;
_cod_database_code 4315132

loop_
_symmetry_equiv_pos_as_xyz
'x, y, z'
'-x+1/2, -y, z+1/2'
'-x, y+1/2, -z+1/2'
'x+1/2, -y+1/2, -z'
'-x, -y, -z'
'x-1/2, y, -z-1/2'
'x, -y-1/2, z-1/2'
'-x-1/2, y-1/2, z'

loop_
_atom_site_label
_atom_site_type_symbol
_atom_site_fract_x
_atom_site_fract_y
_atom_site_fract_z
_atom_site_U_iso_or_equiv
_atom_site_adp_type
_atom_site_occupancy
_atom_site_symmetry_multiplicity
_atom_site_calc_flag
_atom_site_refinement_flags
_atom_site_disorder_assembly
_atom_site_disorder_group
U1 U 0.84280(4) 0.25766(4) 0.624132(15) 0.0300(3) Uani 1 1 d . . .
C1 C 0.5871(18) 0.3432(18) 0.6638(5) 0.107(10) Uani 1 1 d . . .
H1A H 0.5415 0.3805 0.6723 0.161 Uiso 1 1 calc R . .
H1B H 0.6379 0.3777 0.6571 0.161 Uiso 1 1 calc R . .
H1C H 0.6081 0.3023 0.6781 0.161 Uiso 1 1 calc R . .
C2 C 0.4555(16) 0.2527(19) 0.6435(7) 0.122(11) Uani 1 1 d . . .
H2A H 0.4608 0.2095 0.6585 0.182 Uiso 1 1 calc R . .
H2B H 0.4366 0.2254 0.6256 0.182 Uiso 1 1 calc R . .
H2C H 0.4107 0.2953 0.6491 0.182 Uiso 1 1 calc R . .
C3 C 0.5488(16) 0.1386(12) 0.5866(5) 0.067(7) Uani 1 1 d . . .
H3A H 0.5108 0.1127 0.5718 0.100 Uiso 1 1 calc R . .
H3B H 0.5286 0.1198 0.6055 0.100 Uiso 1 1 calc R . .
H3C H 0.6114 0.1212 0.5836 0.100 Uiso 1 1 calc R . .
C4 C 0.4651(17) 0.2717(17) 0.5664(5) 0.100(10) Uani 1 1 d . . .
H4A H 0.4605 0.2390 0.5486 0.150 Uiso 1 1 calc R . .
H4B H 0.4773 0.3316 0.5619 0.150 Uiso 1 1 calc R . .
H4C H 0.4085 0.2674 0.5770 0.150 Uiso 1 1 calc R . .
C5 C 0.521(2) 0.4579(15) 0.6049(7) 0.135(13) Uani 1 1 d . . .
H5A H 0.5429 0.5167 0.6036 0.203 Uiso 1 1 calc R . .
H5B H 0.5020 0.4460 0.6246 0.203 Uiso 1 1 calc R . .
H5C H 0.4698 0.4504 0.5919 0.203 Uiso 1 1 calc R . .
C6 C 0.6579(18) 0.4208(17) 0.5714(6) 0.106(11) Uani 1 1 d . . .
H6A H 0.6309 0.4014 0.5535 0.158 Uiso 1 1 calc R . .
H6B H 0.7171 0.3943 0.5738 0.158 Uiso 1 1 calc R . .
H6C H 0.6645 0.4829 0.5711 0.158 Uiso 1 1 calc R . .
C7 C 1.004(2) 0.3403(18) 0.6973(5) 0.110(11) Uani 1 1 d . . .
H7A H 1.0411 0.3198 0.7133 0.165 Uiso 1 1 calc R . .
H7B H 0.9631 0.2951 0.6912 0.165 Uiso 1 1 calc R . .
H7C H 0.9695 0.3902 0.7034 0.165 Uiso 1 1 calc R . .
C8 C 1.118(2) 0.445(2) 0.6772(8) 0.154(15) Uani 1 1 d . . .
H8A H 1.0821 0.4947 0.6717 0.231 Uiso 1 1 calc R . .
H8B H 1.1730 0.4433 0.6655 0.231 Uiso 1 1 calc R . .
H8C H 1.1350 0.4498 0.6975 0.231 Uiso 1 1 calc R . .
C9 C 1.1497(16) 0.1352(17) 0.6420(5) 0.084(8) Uani 1 1 d . . .
H9A H 1.2033 0.1320 0.6298 0.126 Uiso 1 1 calc R . .
H9B H 1.0956 0.1308 0.6302 0.126 Uiso 1 1 calc R . .
H9C H 1.1507 0.0884 0.6559 0.126 Uiso 1 1 calc R . .
C10 C 1.2190(16) 0.2306(17) 0.6795(5) 0.095(9) Uani 1 1 d . . .
H10A H 1.1985 0.2720 0.6937 0.142 Uiso 1 1 calc R . .
H10B H 1.2741 0.2515 0.6704 0.142 Uiso 1 1 calc R . .
H10C H 1.2312 0.1759 0.6889 0.142 Uiso 1 1 calc R . .
C11 C 1.0803(15) 0.4141(15) 0.6038(5) 0.084(8) Uani 1 1 d . . .
H11A H 1.0910 0.4705 0.6121 0.126 Uiso 1 1 calc R . .
H11B H 1.0161 0.4004 0.6050 0.126 Uiso 1 1 calc R . .
H11C H 1.0990 0.4143 0.5837 0.126 Uiso 1 1 calc R . .
C12 C 1.2307(15) 0.3392(18) 0.6110(6) 0.107(10) Uani 1 1 d . . .
H12A H 1.2336 0.3228 0.5907 0.160 Uiso 1 1 calc R . .
H12B H 1.2594 0.2950 0.6227 0.160 Uiso 1 1 calc R . .
H12C H 1.2621 0.3935 0.6137 0.160 Uiso 1 1 calc R . .
C13 C 0.6539(15) 0.0823(12) 0.6617(5) 0.070(7) Uani 1 1 d . . .
H13A H 0.6649 0.0429 0.6458 0.105 Uiso 1 1 calc R . .
H13B H 0.6521 0.1409 0.6544 0.105 Uiso 1 1 calc R . .
H13C H 0.5963 0.0685 0.6707 0.105 Uiso 1 1 calc R . .
C14 C 0.7349(16) -0.0102(13) 0.6968(5) 0.072(7) Uani 1 1 d . . .
H14A H 0.6835 -0.0190 0.7096 0.108 Uiso 1 1 calc R . .
H14B H 0.7908 -0.0133 0.7078 0.108 Uiso 1 1 calc R . .
H14C H 0.7351 -0.0546 0.6820 0.108 Uiso 1 1 calc R . .
C15 C 0.6381(15) 0.1681(13) 0.7335(5) 0.069(7) Uani 1 1 d . . .
H15A H 0.6561 0.1411 0.7516 0.104 Uiso 1 1 calc R . .
H15B H 0.6122 0.1250 0.7208 0.104 Uiso 1 1 calc R . .
H15C H 0.5932 0.2123 0.7374 0.104 Uiso 1 1 calc R . .
C16 C 0.7471(14) 0.2900(11) 0.7326(4) 0.049(6) Uani 1 1 d . . .
H16A H 0.7036 0.3345 0.7277 0.073 Uiso 1 1 calc R . .
H16B H 0.8065 0.3056 0.7252 0.073 Uiso 1 1 calc R . .
H16C H 0.7503 0.2840 0.7535 0.073 Uiso 1 1 calc R . .
C17 C 0.8835(14) 0.1111(13) 0.7429(4) 0.055(6) Uani 1 1 d . . .
H17A H 0.8976 0.0507 0.7459 0.082 Uiso 1 1 calc R . .
H17B H 0.8254 0.1242 0.7518 0.082 Uiso 1 1 calc R . .
H17C H 0.9305 0.1462 0.7517 0.082 Uiso 1 1 calc R . .
C18 C 0.9549(15) 0.0985(14) 0.6930(5) 0.071(7) Uani 1 1 d . . .
H18A H 1.0108 0.1261 0.6992 0.107 Uiso 1 1 calc R . .
H18B H 0.9434 0.1123 0.6729 0.107 Uiso 1 1 calc R . .
H18C H 0.9606 0.0367 0.6952 0.107 Uiso 1 1 calc R . .
C19 C 0.9848(19) 0.1250(14) 0.5209(5) 0.095(10) Uani 1 1 d . . .
H19A H 1.0320 0.1393 0.5071 0.143 Uiso 1 1 calc R . .
H19B H 0.9263 0.1240 0.5112 0.143 Uiso 1 1 calc R . .
H19C H 0.9971 0.0688 0.5292 0.143 Uiso 1 1 calc R . .
C20 C 1.0618(16) 0.1893(15) 0.5642(5) 0.079(8) Uani 1 1 d . . .
H20A H 1.0687 0.1322 0.5724 0.118 Uiso 1 1 calc R . .
H20B H 1.0514 0.2306 0.5796 0.118 Uiso 1 1 calc R . .
H20C H 1.1167 0.2047 0.5538 0.118 Uiso 1 1 calc R . .
C21 C 0.9157(15) 0.4414(12) 0.5370(5) 0.068(7) Uani 1 1 d . . .
H21A H 0.9598 0.4770 0.5471 0.103 Uiso 1 1 calc R . .
H21B H 0.8617 0.4352 0.5489 0.103 Uiso 1 1 calc R . .
H21C H 0.8995 0.4684 0.5189 0.103 Uiso 1 1 calc R . .
C22 C 1.0257(16) 0.3553(13) 0.5095(4) 0.065(7) Uani 1 1 d . . .
H22A H 1.0001 0.3730 0.4911 0.097 Uiso 1 1 calc R . .
H22B H 1.0504 0.2977 0.5078 0.097 Uiso 1 1 calc R . .
H22C H 1.0737 0.3949 0.5150 0.097 Uiso 1 1 calc R . .
C23 C 0.7562(17) 0.1727(15) 0.5381(4) 0.080(8) Uani 1 1 d . . .
H23A H 0.7054 0.1990 0.5482 0.120 Uiso 1 1 calc R . .
H23B H 0.7890 0.1353 0.5513 0.120 Uiso 1 1 calc R . .
H23C H 0.7336 0.1392 0.5219 0.120 Uiso 1 1 calc R . .
C24 C 0.7915(17) 0.2743(16) 0.4993(5) 0.085(8) Uani 1 1 d . . .
H24A H 0.7892 0.2271 0.4855 0.128 Uiso 1 1 calc R . .
H24B H 0.8350 0.3169 0.4927 0.128 Uiso 1 1 calc R . .
H24C H 0.7319 0.3005 0.5008 0.128 Uiso 1 1 calc R . .
N1 N 0.5471(14) 0.2964(14) 0.6390(4) 0.090(7) Uani 1 1 d . . .
N2 N 0.5418(11) 0.2360(11) 0.5846(3) 0.060(5) Uani 1 1 d . . .
N3 N 0.5977(14) 0.3955(13) 0.5963(5) 0.093(7) Uani 1 1 d . . .
N4 N 1.0647(13) 0.3649(12) 0.6726(4) 0.070(6) Uani 1 1 d . . .
N5 N 1.1492(13) 0.2189(12) 0.6577(4) 0.064(5) Uani 1 1 d . . .
N6 N 1.1334(11) 0.3488(10) 0.6199(4) 0.059(5) Uani 1 1 d . . .
N7 N 0.7277(11) 0.0742(9) 0.6832(3) 0.042(4) Uani 1 1 d . . .
N8 N 0.7183(10) 0.2074(9) 0.7197(3) 0.034(4) Uani 1 1 d . . .
N9 N 0.8786(10) 0.1298(10) 0.7110(3) 0.042(4) Uani 1 1 d . . .
N10 N 0.9833(11) 0.1899(10) 0.5440(3) 0.047(4) Uani 1 1 d . . .
N11 N 0.9551(10) 0.3560(10) 0.5314(3) 0.043(4) Uani 1 1 d . . .
N12 N 0.8189(11) 0.2419(10) 0.5272(3) 0.051(5) Uani 1 1 d . . .
N13 N 0.7160(16) 0.4816(17) 0.4392(7) 0.098(8) Uani 1 1 d . . .
N14 N 0.709(2) 0.5254(17) 0.4647(6) 0.113(10) Uani 1 1 d . . .
N15 N 0.7951(19) 0.4350(14) 0.4387(5) 0.071(6) Uani 1 1 d . . .
N16 N 0.901(2) 0.4506(16) 0.7671(6) 0.089(7) Uani 1 1 d . . .
N17 N 0.8428(19) 0.4653(16) 0.7883(8) 0.090(8) Uani 1 1 d . . .
N18 N 0.953(2) 0.378(2) 0.7738(5) 0.083(7) Uani 1 1 d . . .
O1 O 0.8494(9) 0.1459(7) 0.6146(2) 0.044(3) Uani 1 1 d . . .
O2 O 0.8373(9) 0.3690(7) 0.6320(2) 0.045(4) Uani 1 1 d . . .
O3 O 0.6929(8) 0.2623(7) 0.6097(3) 0.048(3) Uani 1 1 d . . .
O4 O 0.9920(8) 0.2557(8) 0.6369(3) 0.046(3) Uani 1 1 d . . .
O5 O 0.8038(8) 0.2227(7) 0.6714(2) 0.040(3) Uani 1 1 d . . .
O6 O 0.8850(9) 0.2879(7) 0.5771(2) 0.044(3) Uani 1 1 d . . .
O7 O 0.650(2) 0.5742(19) 0.4630(5) 0.177(12) Uani 1 1 d . . .
O8 O 0.728(2) 0.4925(18) 0.4876(6) 0.200(15) Uani 1 1 d . . .
O9 O 0.8026(14) 0.3818(14) 0.4189(5) 0.122(8) Uani 1 1 d . . .
O10 O 0.8612(14) 0.4452(11) 0.4546(3) 0.086(5) Uani 1 1 d . . .
O11 O 0.7857(16) 0.5159(14) 0.7830(5) 0.141(10) Uani 1 1 d . . .
O12 O 0.8538(15) 0.4355(13) 0.8132(5) 0.117(8) Uani 1 1 d . . .
O13 O 0.9235(17) 0.3100(16) 0.7840(5) 0.126(9) Uani 1 1 d . . .
O14 O 1.033(2) 0.3849(16) 0.7653(5) 0.138(9) Uani 1 1 d . . .
P1 P 0.5956(4) 0.2957(3) 0.60710(11) 0.0363(14) Uani 1 1 d . . .
P2 P 1.0837(4) 0.2975(4) 0.64632(12) 0.0488(16) Uani 1 1 d . . .
P3 P 0.7824(3) 0.1598(3) 0.69591(11) 0.0345(14) Uani 1 1 d . . .
P4 P 0.9073(4) 0.2685(3) 0.54577(10) 0.0388(14) Uani 1 1 d . . .

loop_
_atom_site_aniso_label
_atom_site_aniso_U_11
_atom_site_aniso_U_22
_atom_site_aniso_U_33
_atom_site_aniso_U_23
_atom_site_aniso_U_13
_atom_site_aniso_U_12
U1 0.0298(5) 0.0303(5) 0.0300(4) 0.0009(3) 0.0020(4) 0.0002(4)
C1 0.08(2) 0.16(3) 0.08(2) -0.071(19) -0.035(17) -0.007(19)
C2 0.039(17) 0.14(2) 0.19(3) 0.06(2) 0.011(19) -0.007(18)
C3 0.10(2) 0.033(14) 0.070(16) -0.023(11) -0.009(14) 0.010(13)
C4 0.09(2) 0.11(2) 0.095(19) -0.037(17) -0.066(18) 0.038(18)
C5 0.11(3) 0.060(17) 0.23(4) -0.05(2) -0.05(3) 0.049(18)
C6 0.09(2) 0.12(2) 0.11(2) 0.057(18) 0.069(19) 0.022(18)
C7 0.16(3) 0.13(2) 0.035(16) -0.036(16) -0.05(2) 0.02(2)
C8 0.09(3) 0.15(3) 0.22(4) -0.11(3) -0.01(3) -0.03(2)
C9 0.063(18) 0.12(2) 0.069(17) 0.010(17) -0.004(15) 0.027(16)
C10 0.058(18) 0.14(2) 0.090(19) 0.054(18) -0.011(17) -0.015(17)
C11 0.044(16) 0.093(19) 0.12(2) 0.050(17) -0.007(15) -0.023(14)
C12 0.023(16) 0.15(3) 0.15(3) 0.06(2) 0.027(16) 0.027(15)
C13 0.078(18) 0.049(14) 0.084(17) 0.002(12) -0.066(16) -0.026(13)
C14 0.075(19) 0.043(15) 0.097(18) -0.004(14) -0.007(16) -0.009(12)
C15 0.078(18) 0.054(14) 0.076(16) 0.003(12) 0.042(15) -0.022(13)
C16 0.069(16) 0.021(12) 0.056(13) 0.000(10) 0.006(12) -0.016(10)
C17 0.045(15) 0.077(15) 0.042(15) 0.014(11) -0.010(11) -0.010(12)
C18 0.052(16) 0.092(18) 0.069(16) 0.015(14) 0.005(14) 0.036(14)
C19 0.12(3) 0.069(18) 0.10(2) 0.020(16) 0.068(19) 0.031(16)
C20 0.073(19) 0.10(2) 0.061(16) -0.005(14) -0.013(15) 0.032(15)
C21 0.061(17) 0.039(15) 0.11(2) 0.024(13) -0.014(15) -0.016(13)
C22 0.082(19) 0.062(15) 0.050(14) 0.017(11) 0.045(14) -0.015(13)
C23 0.089(19) 0.10(2) 0.045(14) -0.001(14) -0.014(14) -0.045(17)
C24 0.08(2) 0.11(2) 0.068(17) 0.024(15) -0.045(15) -0.008(16)
N1 0.065(15) 0.137(19) 0.068(14) -0.025(13) 0.019(12) 0.014(14)
N2 0.039(11) 0.070(14) 0.069(12) -0.006(10) -0.018(10) -0.020(10)
N3 0.049(14) 0.087(16) 0.14(2) -0.006(14) -0.036(15) -0.002(12)
N4 0.079(15) 0.078(14) 0.052(13) -0.039(11) -0.008(11) 0.001(12)
N5 0.053(13) 0.090(15) 0.050(12) 0.002(11) 0.011(11) -0.013(11)
N6 0.032(12) 0.075(12) 0.069(13) 0.039(10) -0.017(10) 0.004(9)
N7 0.058(12) 0.022(10) 0.046(10) 0.011(8) -0.004(10) -0.005(8)
N8 0.037(10) 0.038(10) 0.028(9) 0.015(8) 0.013(8) -0.005(8)
N9 0.037(11) 0.062(11) 0.028(10) 0.012(8) 0.008(9) 0.004(9)
N10 0.050(12) 0.051(11) 0.039(10) -0.006(9) 0.011(10) 0.015(9)
N11 0.032(10) 0.048(12) 0.048(11) 0.018(8) 0.012(9) -0.013(9)
N12 0.067(13) 0.039(10) 0.045(10) 0.007(9) -0.002(10) -0.016(10)
N13 0.051(16) 0.080(17) 0.16(3) 0.021(17) -0.013(16) 0.001(14)
N14 0.18(3) 0.10(2) 0.059(18) -0.015(16) -0.011(18) 0.100(19)
N15 0.09(2) 0.070(15) 0.051(15) -0.002(12) -0.019(15) -0.006(15)
N16 0.067(18) 0.080(19) 0.12(2) -0.024(16) -0.018(18) 0.010(15)
N17 0.053(18) 0.056(17) 0.16(3) 0.030(19) -0.01(2) -0.008(14)
N18 0.08(2) 0.11(2) 0.062(17) -0.030(16) -0.031(16) 0.01(2)
O1 0.063(10) 0.046(8) 0.024(7) -0.017(6) 0.006(7) 0.009(7)
O2 0.070(10) 0.038(7) 0.026(8) 0.005(6) 0.018(7) -0.008(7)
O3 0.034(8) 0.044(8) 0.066(9) 0.004(7) -0.001(7) 0.001(7)
O4 0.024(8) 0.050(8) 0.065(9) 0.009(7) -0.015(6) -0.005(7)
O5 0.034(8) 0.052(8) 0.034(7) -0.004(6) 0.007(6) -0.011(6)
O6 0.048(9) 0.046(8) 0.038(8) 0.005(6) 0.008(7) 0.009(7)
O7 0.22(3) 0.19(3) 0.12(2) -0.011(17) -0.029(19) 0.12(2)
O8 0.32(4) 0.16(2) 0.12(2) 0.003(19) -0.09(2) 0.08(2)
O9 0.099(16) 0.130(17) 0.137(18) -0.058(16) -0.027(14) 0.000(13)
O10 0.106(16) 0.123(15) 0.030(10) 0.005(9) 0.003(11) -0.014(12)
O11 0.111(19) 0.103(17) 0.21(2) 0.081(16) 0.017(16) 0.047(15)
O12 0.125(19) 0.115(17) 0.112(17) 0.043(14) -0.005(15) 0.002(14)
O13 0.12(2) 0.094(17) 0.16(2) -0.018(15) -0.056(16) 0.021(15)
O14 0.12(2) 0.18(2) 0.111(18) 0.007(15) 0.021(16) 0.053(19)
P1 0.029(3) 0.040(3) 0.040(3) -0.009(3) -0.009(3) 0.006(3)
P2 0.034(4) 0.060(4) 0.052(4) 0.010(3) -0.002(3) 0.005(3)
P3 0.031(3) 0.039(3) 0.034(3) 0.009(3) 0.000(3) -0.001(3)
P4 0.041(3) 0.043(3) 0.032(3) 0.005(3) 0.007(3) -0.001(3)

loop_
_atom_type_symbol
_atom_type_description
_atom_type_scat_dispersion_real
_atom_type_scat_dispersion_imag
_atom_type_scat_source
C C 0.0033 0.0016 'International Tables Vol C Tables 4.2.6.8 and 6.1.1.4'
H H 0.0000 0.0000 'International Tables Vol C Tables 4.2.6.8 and 6.1.1.4'
N N 0.0061 0.0033 'International Tables Vol C Tables 4.2.6.8 and 6.1.1.4'
O O 0.0106 0.0060 'International Tables Vol C Tables 4.2.6.8 and 6.1.1.4'
P P 0.1023 0.0942 'International Tables Vol C Tables 4.2.6.8 and 6.1.1.4'
U U -9.6767 9.6646 'International Tables Vol C Tables 4.2.6.8 and 6.1.1.4'

loop_
_geom_angle_atom_site_label_1
_geom_angle_atom_site_label_2
_geom_angle_atom_site_label_3
_geom_angle
_geom_angle_site_symmetry_1
_geom_angle_site_symmetry_3
_geom_angle_publ_flag
O2 U1 O1 177.6(5) . . ?
O2 U1 O4 90.2(5) . . ?
O1 U1 O4 89.9(5) . . ?
O2 U1 O3 89.1(5) . . ?
O1 U1 O3 90.6(5) . . ?
O4 U1 O3 177.9(4) . . ?
O2 U1 O6 90.4(4) . . ?
O1 U1 O6 87.2(5) . . ?
O4 U1 O6 89.3(4) . . ?
O3 U1 O6 88.7(4) . . ?
O2 U1 O5 91.4(4) . . ?
O1 U1 O5 91.1(5) . . ?
O4 U1 O5 89.5(4) . . ?
O3 U1 O5 92.5(4) . . ?
O6 U1 O5 177.9(4) . . ?
N1 C1 H1A 109.5 . . ?
N1 C1 H1B 109.5 . . ?
H1A C1 H1B 109.5 . . ?
N1 C1 H1C 109.5 . . ?
H1A C1 H1C 109.5 . . ?
H1B C1 H1C 109.5 . . ?
N1 C2 H2A 109.5 . . ?
N1 C2 H2B 109.5 . . ?
H2A C2 H2B 109.5 . . ?
N1 C2 H2C 109.5 . . ?
H2A C2 H2C 109.5 . . ?
H2B C2 H2C 109.5 . . ?
N2 C3 H3A 109.5 . . ?
N2 C3 H3B 109.5 . . ?
H3A C3 H3B 109.5 . . ?
N2 C3 H3C 109.5 . . ?
H3A C3 H3C 109.5 . . ?
H3B C3 H3C 109.5 . . ?
N2 C4 H4A 109.5 . . ?
N2 C4 H4B 109.5 . . ?
H4A C4 H4B 109.5 . . ?
N2 C4 H4C 109.5 . . ?
H4A C4 H4C 109.5 . . ?
H4B C4 H4C 109.5 . . ?
N3 C5 H5A 109.5 . . ?
N3 C5 H5B 109.5 . . ?
H5A C5 H5B 109.5 . . ?
N3 C5 H5C 109.5 . . ?
H5A C5 H5C 109.5 . . ?
H5B C5 H5C 109.5 . . ?
N3 C6 H6A 109.5 . . ?
N3 C6 H6B 109.5 . . ?
H6A C6 H6B 109.5 . . ?
N3 C6 H6C 109.5 . . ?
H6A C6 H6C 109.5 . . ?
H6B C6 H6C 109.5 . . ?
N4 C7 H7A 109.5 . . ?
N4 C7 H7B 109.5 . . ?
H7A C7 H7B 109.5 . . ?
N4 C7 H7C 109.5 . . ?
H7A C7 H7C 109.5 . . ?
H7B C7 H7C 109.5 . . ?
N4 C8 H8A 109.5 . . ?
N4 C8 H8B 109.5 . . ?
H8A C8 H8B 109.5 . . ?
N4 C8 H8C 109.5 . . ?
H8A C8 H8C 109.5 . . ?
H8B C8 H8C 109.5 . . ?
N5 C9 H9A 109.5 . . ?
N5 C9 H9B 109.5 . . ?
H9A C9 H9B 109.5 . . ?
N5 C9 H9C 109.5 . . ?
H9A C9 H9C 109.5 . . ?
H9B C9 H9C 109.5 . . ?
N5 C10 H10A 109.5 . . ?
N5 C10 H10B 109.5 . . ?
H10A C10 H10B 109.5 . . ?
N5 C10 H10C 109.5 . . ?
H10A C10 H10C 109.5 . . ?
H10B C10 H10C 109.5 . . ?
N6 C11 H11A 109.5 . . ?
N6 C11 H11B 109.5 . . ?
H11A C11 H11B 109.5 . . ?
N6 C11 H11C 109.5 . . ?
H11A C11 H11C 109.5 . . ?
H11B C11 H11C 109.5 . . ?
N6 C12 H12A 109.5 . . ?
N6 C12 H12B 109.5 . . ?
H12A C12 H12B 109.5 . . ?
N6 C12 H12C 109.5 . . ?
H12A C12 H12C 109.5 . . ?
H12B C12 H12C 109.5 . . ?
N7 C13 H13A 109.5 . . ?
N7 C13 H13B 109.5 . . ?
H13A C13 H13B 109.5 . . ?
N7 C13 H13C 109.5 . . ?
H13A C13 H13C 109.5 . . ?
H13B C13 H13C 109.5 . . ?
N7 C14 H14A 109.5 . . ?
N7 C14 H14B 109.5 . . ?
H14A C14 H14B 109.5 . . ?
N7 C14 H14C 109.5 . . ?
H14A C14 H14C 109.5 . . ?
H14B C14 H14C 109.5 . . ?
N8 C15 H15A 109.5 . . ?
N8 C15 H15B 109.5 . . ?
H15A C15 H15B 109.5 . . ?
N8 C15 H15C 109.5 . . ?
H15A C15 H15C 109.5 . . ?
H15B C15 H15C 109.5 . . ?
N8 C16 H16A 109.5 . . ?
N8 C16 H16B 109.5 . . ?
H16A C16 H16B 109.5 . . ?
N8 C16 H16C 109.5 . . ?
H16A C16 H16C 109.5 . . ?
H16B C16 H16C 109.5 . . ?
N9 C17 H17A 109.5 . . ?
N9 C17 H17B 109.5 . . ?
H17A C17 H17B 109.5 . . ?
N9 C17 H17C 109.5 . . ?
H17A C17 H17C 109.5 . . ?
H17B C17 H17C 109.5 . . ?
N9 C18 H18A 109.5 . . ?
N9 C18 H18B 109.5 . . ?
H18A C18 H18B 109.5 . . ?
N9 C18 H18C 109.5 . . ?
H18A C18 H18C 109.5 . . ?
H18B C18 H18C 109.5 . . ?
N10 C19 H19A 109.5 . . ?
N10 C19 H19B 109.5 . . ?
H19A C19 H19B 109.5 . . ?
N10 C19 H19C 109.5 . . ?
H19A C19 H19C 109.5 . . ?
H19B C19 H19C 109.5 . . ?
N10 C20 H20A 109.5 . . ?
N10 C20 H20B 109.5 . . ?
H20A C20 H20B 109.5 . . ?
N10 C20 H20C 109.5 . . ?
H20A C20 H20C 109.5 . . ?
H20B C20 H20C 109.5 . . ?
N11 C21 H21A 109.5 . . ?
N11 C21 H21B 109.5 . . ?
H21A C21 H21B 109.5 . . ?
N11 C21 H21C 109.5 . . ?
H21A C21 H21C 109.5 . . ?
H21B C21 H21C 109.5 . . ?
N11 C22 H22A 109.5 . . ?
N11 C22 H22B 109.5 . . ?
H22A C22 H22B 109.5 . . ?
N11 C22 H22C 109.5 . . ?
H22A C22 H22C 109.5 . . ?
H22B C22 H22C 109.5 . . ?
N12 C23 H23A 109.5 . . ?
N12 C23 H23B 109.5 . . ?
H23A C23 H23B 109.5 . . ?
N12 C23 H23C 109.5 . . ?
H23A C23 H23C 109.5 . . ?
H23B C23 H23C 109.5 . . ?
N12 C24 H24A 109.5 . . ?
N12 C24 H24B 109.5 . . ?
H24A C24 H24B 109.5 . . ?
N12 C24 H24C 109.5 . . ?
H24A C24 H24C 109.5 . . ?
H24B C24 H24C 109.5 . . ?
C1 N1 C2 118(2) . . ?
C1 N1 P1 121.8(18) . . ?
C2 N1 P1 120.2(19) . . ?
C4 N2 C3 116.6(16) . . ?
C4 N2 P1 121.2(15) . . ?
C3 N2 P1 120.3(14) . . ?
C6 N3 C5 118(2) . . ?
C6 N3 P1 119.6(18) . . ?
C5 N3 P1 120(2) . . ?
C8 N4 C7 115(2) . . ?
C8 N4 P2 123.6(19) . . ?
C7 N4 P2 120.5(16) . . ?
C10 N5 C9 116(2) . . ?
C10 N5 P2 123.1(17) . . ?
C9 N5 P2 119.7(15) . . ?
C11 N6 C12 115.7(17) . . ?
C11 N6 P2 118.4(14) . . ?
C12 N6 P2 125.8(14) . . ?
C14 N7 C13 114.9(15) . . ?
C14 N7 P3 122.0(13) . . ?
C13 N7 P3 121.7(12) . . ?
C15 N8 C16 114.3(14) . . ?
C15 N8 P3 124.8(12) . . ?
C16 N8 P3 120.1(12) . . ?
C18 N9 C17 116.8(15) . . ?
C18 N9 P3 120.6(12) . . ?
C17 N9 P3 120.7(13) . . ?
C19 N10 C20 116.1(17) . . ?
C19 N10 P4 123.5(15) . . ?
C20 N10 P4 119.9(14) . . ?
C22 N11 C21 114.4(15) . . ?
C22 N11 P4 125.0(13) . . ?
C21 N11 P4 119.9(13) . . ?
C24 N12 C23 112.2(17) . . ?
C24 N12 P4 127.8(14) . . ?
C23 N12 P4 119.9(13) . . ?
N14 N13 N15 110(2) . . ?
O7 N14 O8 121(3) . . ?
O7 N14 N13 109(3) . . ?
O8 N14 N13 122(3) . . ?
O10 N15 O9 117(3) . . ?
O10 N15 N13 126(2) . . ?
O9 N15 N13 116(3) . . ?
N17 N16 N18 109(3) . . ?
O11 N17 O12 122(3) . . ?
O11 N17 N16 115(3) . . ?
O12 N17 N16 122(3) . . ?
O13 N18 O14 122(3) . . ?
O13 N18 N16 126(3) . . ?
O14 N18 N16 112(3) . . ?
P1 O3 U1 158.5(8) . . ?
P2 O4 U1 154.5(8) . . ?
P3 O5 U1 153.8(7) . . ?
P4 O6 U1 156.6(7) . . ?
O3 P1 N2 108.5(8) . . ?
O3 P1 N3 109.3(9) . . ?
N2 P1 N3 111.1(10) . . ?
O3 P1 N1 109.8(9) . . ?
N2 P1 N1 111.9(10) . . ?
N3 P1 N1 106.2(12) . . ?
O4 P2 N4 109.1(9) . . ?
O4 P2 N6 112.4(8) . . ?
N4 P2 N6 108.8(11) . . ?
O4 P2 N5 106.7(9) . . ?
N4 P2 N5 109.8(10) . . ?
N6 P2 N5 110.0(9) . . ?
O5 P3 N8 109.3(7) . . ?
O5 P3 N9 108.5(7) . . ?
N8 P3 N9 110.0(8) . . ?
O5 P3 N7 110.4(7) . . ?
N8 P3 N7 108.8(8) . . ?
N9 P3 N7 109.9(8) . . ?
O6 P4 N12 112.7(8) . . ?
O6 P4 N10 109.9(8) . . ?
N12 P4 N10 109.2(9) . . ?
O6 P4 N11 108.0(8) . . ?
N12 P4 N11 109.7(8) . . ?
N10 P4 N11 107.2(8) . . ?

loop_
_geom_bond_atom_site_label_1
_geom_bond_atom_site_label_2
_geom_bond_distance
_geom_bond_site_symmetry_2
_geom_bond_publ_flag
U1 O2 1.751(11) . ?
U1 O1 1.775(11) . ?
U1 O4 2.250(11) . ?
U1 O3 2.283(12) . ?
U1 O6 2.287(11) . ?
U1 O5 2.301(11) . ?
C1 N1 1.46(3) . ?
C1 H1A 0.9600 . ?
C1 H1B 0.9600 . ?
C1 H1C 0.9600 . ?
C2 N1 1.51(3) . ?
C2 H2A 0.9600 . ?
C2 H2B 0.9600 . ?
C2 H2C 0.9600 . ?
C3 N2 1.50(2) . ?
C3 H3A 0.9600 . ?
C3 H3B 0.9600 . ?
C3 H3C 0.9600 . ?
C4 N2 1.50(2) . ?
C4 H4A 0.9600 . ?
C4 H4B 0.9600 . ?
C4 H4C 0.9600 . ?
C5 N3 1.52(3) . ?
C5 H5A 0.9600 . ?
C5 H5B 0.9600 . ?
C5 H5C 0.9600 . ?
C6 N3 1.49(3) . ?
C6 H6A 0.9600 . ?
C6 H6B 0.9600 . ?
C6 H6C 0.9600 . ?
C7 N4 1.48(3) . ?
C7 H7A 0.9600 . ?
C7 H7B 0.9600 . ?
C7 H7C 0.9600 . ?
C8 N4 1.48(3) . ?
C8 H8A 0.9600 . ?
C8 H8B 0.9600 . ?
C8 H8C 0.9600 . ?
C9 N5 1.47(3) . ?
C9 H9A 0.9600 . ?
C9 H9B 0.9600 . ?
C9 H9C 0.9600 . ?
C10 N5 1.43(3) . ?
C10 H10A 0.9600 . ?
C10 H10B 0.9600 . ?
C10 H10C 0.9600 . ?
C11 N6 1.47(2) . ?
C11 H11A 0.9600 . ?
C11 H11B 0.9600 . ?
C11 H11C 0.9600 . ?
C12 N6 1.48(3) . ?
C12 H12A 0.9600 . ?
C12 H12B 0.9600 . ?
C12 H12C 0.9600 . ?
C13 N7 1.46(2) . ?
C13 H13A 0.9600 . ?
C13 H13B 0.9600 . ?
C13 H13C 0.9600 . ?
C14 N7 1.44(2) . ?
C14 H14A 0.9600 . ?
C14 H14B 0.9600 . ?
C14 H14C 0.9600 . ?
C15 N8 1.46(2) . ?
C15 H15A 0.9600 . ?
C15 H15B 0.9600 . ?
C15 H15C 0.9600 . ?
C16 N8 1.46(2) . ?
C16 H16A 0.9600 . ?
C16 H16B 0.9600 . ?
C16 H16C 0.9600 . ?
C17 N9 1.49(2) . ?
C17 H17A 0.9600 . ?
C17 H17B 0.9600 . ?
C17 H17C 0.9600 . ?
C18 N9 1.46(2) . ?
C18 H18A 0.9600 . ?
C18 H18B 0.9600 . ?
C18 H18C 0.9600 . ?
C19 N10 1.45(3) . ?
C19 H19A 0.9600 . ?
C19 H19B 0.9600 . ?
C19 H19C 0.9600 . ?
C20 N10 1.47(2) . ?
C20 H20A 0.9600 . ?
C20 H20B 0.9600 . ?
C20 H20C 0.9600 . ?
C21 N11 1.46(2) . ?
C21 H21A 0.9600 . ?
C21 H21B 0.9600 . ?
C21 H21C 0.9600 . ?
C22 N11 1.44(2) . ?
C22 H22A 0.9600 . ?
C22 H22B 0.9600 . ?
C22 H22C 0.9600 . ?
C23 N12 1.49(2) . ?
C23 H23A 0.9600 . ?
C23 H23B 0.9600 . ?
C23 H23C 0.9600 . ?
C24 N12 1.43(2) . ?
C24 H24A 0.9600 . ?
C24 H24B 0.9600 . ?
C24 H24C 0.9600 . ?
N1 P1 1.624(19) . ?
N2 P1 1.586(16) . ?
N3 P1 1.61(2) . ?
N4 P2 1.611(17) . ?
N5 P2 1.62(2) . ?
N6 P2 1.615(16) . ?
N7 P3 1.645(15) . ?
N8 P3 1.609(14) . ?
N9 P3 1.628(16) . ?
N10 P4 1.640(16) . ?
N11 P4 1.652(15) . ?
N12 P4 1.595(17) . ?
N13 N14 1.35(3) . ?
N13 N15 1.36(3) . ?
N14 O7 1.14(3) . ?
N14 O8 1.19(3) . ?
N15 O10 1.22(2) . ?
N15 O9 1.22(2) . ?
N16 N17 1.31(3) . ?
N16 N18 1.38(3) . ?
N17 O11 1.16(3) . ?
N17 O12 1.24(3) . ?
N18 O13 1.22(3) . ?
N18 O14 1.24(3) . ?
O3 P1 1.511(13) . ?
O4 P2 1.544(12) . ?
O5 P3 1.513(12) . ?
O6 P4 1.501(12) . ?
